data_4111985
loop_
_publ_author_name
'Matthijs K. J. ter Wiel'
'Richard A. van Delden'
'Auke Meetsma'
'Ben L. Feringa'

_publ_contact_author_address
;
     Crystal Structure Center,
     Inorganic Solid State Chemistry Laboratory
     Chemical Physics,
     Materials Science Center,
     Groningen University,
     Nijenborgh 4,
     NL-9747 AG Groningen,
     The Netherlands.
;
_publ_contact_author_email A.Meetsma@rug.nl
_publ_contact_author_fax '+31 50 3634441'
_publ_contact_author_name
;
   Drs. A. Meetsma
;
_publ_contact_author_phone '+31 50 3634368'
_publ_section_title
;
 Light-Driven Molecular Motors: Stepwise Thermal Helix Inversion during
 Unidirectional Rotation of Sterically Overcrowded Biphenanthrylidenes
;
_journal_name_full 'Journal of the American Chemical Society'
_journal_page_first 14208
_journal_page_last 14222
_journal_paper_doi 10.1021/ja052201e
_journal_volume 127
_journal_year 2005
_chemical_compound_source 'see text'
_chemical_formula_moiety 'C36 H40'
_chemical_formula_sum 'C36 H40'
_chemical_formula_weight 472.68
_chemical_name_systematic
;
 ?
;
_space_group_IT_number 13
_symmetry_cell_setting monoclinic
_symmetry_space_group_name_Hall '-P 2ya'
_symmetry_space_group_name_H-M 'P 1 2/a 1'
_atom_sites_solution_hydrogens difmap
_atom_sites_solution_primary heavy
_atom_sites_solution_secondary direct
_audit_creation_date '2001-07-09  15:35:34'
_audit_creation_method 'PLATON <TABLE ACC> option'
_cell_angle_alpha 90
_cell_angle_beta 113.698(2)
_cell_angle_gamma 90
_cell_formula_units_Z 4
_cell_length_a 18.161(2)
_cell_length_b 7.3428(7)
_cell_length_c 22.132(2)
_cell_measurement_reflns_used 3477
_cell_measurement_temperature 110
_cell_measurement_theta_max 27.45
_cell_measurement_theta_min 2.47
_cell_volume 2702.5(5)
_computing_cell_refinement 'SAINT, Bruker Version 6.02A, 2000'
_computing_data_collection 'SMART, Bruker Version 5.168, 2000'
_computing_data_reduction 'XPREP, Bruker Version 5.1/NT, 2000'
_computing_molecular_graphics
;
 PLUTO (Meetsma, 2001) 
 PLATON (Spek, 1994)
;
_computing_publication_material
;
 PLATON (Spek, 1990)
 SHELXL (Sheldrick, 1997)
;
_computing_structure_refinement 'SHELXL-97 (Sheldrick, 1997)'
_computing_structure_solution
;
 SHELXS-97 (Sheldrick, 1997)
 SHELXTL (Sheldrick, 2000)
;
_diffrn_ambient_temperature 110(2)
_diffrn_detector_area_resol_mean '4096x4096 / 62x62 (binned 512)'
_diffrn_measured_fraction_theta_full 0.916
_diffrn_measured_fraction_theta_max 0.916
_diffrn_measurement_device_type
;
  Bruker Smart Apex 
;
_diffrn_measurement_method 'phi and omega scans'
_diffrn_radiation_detector
;
  CCD area-detector
;
_diffrn_radiation_monochromator 'parallel mounted graphite'
_diffrn_radiation_source 'fine focus sealed Siemens Mo tube '
_diffrn_radiation_type MoK\a
_diffrn_radiation_wavelength 0.71073
_diffrn_reflns_av_R_equivalents 0.0397
_diffrn_reflns_av_sigmaI/netI 0.0536
_diffrn_reflns_limit_h_max 21
_diffrn_reflns_limit_h_min -20
_diffrn_reflns_limit_k_max 8
_diffrn_reflns_limit_k_min -8
_diffrn_reflns_limit_l_max 16
_diffrn_reflns_limit_l_min -26
_diffrn_reflns_number 12322
_diffrn_reflns_reduction_process
;
 Intensity data were corrected for Lorentz and polarization
  effects, decay and absorption and reduced to F~o~^2^
  using SAINT (Bruker, 2000) and SADABS (Sheldrick, 2001)
;
_diffrn_reflns_theta_full 25.03
_diffrn_reflns_theta_max 25.03
_diffrn_reflns_theta_min 2.47
_exptl_absorpt_coefficient_mu 0.065
_exptl_absorpt_correction_T_max 0.9974
_exptl_absorpt_correction_T_min 0.9745
_exptl_absorpt_correction_type multi-scan
_exptl_absorpt_process_details '(SADABS, Sheldrick, Bruker, 2000))'
_exptl_crystal_colour colorless
_exptl_crystal_density_diffrn 1.162
_exptl_crystal_density_method 'Not Measured'
_exptl_crystal_description plate
_exptl_crystal_F_000 1024
_exptl_crystal_size_max 0.400
_exptl_crystal_size_mid 0.200
_exptl_crystal_size_min 0.040
_refine_diff_density_max 0.224
_refine_diff_density_min -0.219
_refine_diff_density_rms 0.037
_refine_ls_extinction_method none
_refine_ls_goodness_of_fit_ref 1.020
_refine_ls_hydrogen_treatment mixed
_refine_ls_matrix_type full
_refine_ls_number_parameters 489
_refine_ls_number_reflns 4755
_refine_ls_number_restraints 6
_refine_ls_restrained_S_all 1.040
_refine_ls_R_factor_all 0.0865
_refine_ls_R_factor_gt 0.0507
_refine_ls_shift/su_max 0.000
_refine_ls_shift/su_mean 0.000
_refine_ls_structure_factor_coef Fsqd
_refine_ls_weighting_details 'calc w=1/[\s^2^(Fo^2^)+(0.0545P)^2^+0.6741P] where P=(Fo^2^+2Fc^2^)/3'
_refine_ls_weighting_scheme calc
_refine_ls_wR_factor_gt 0.1119
_refine_ls_wR_factor_ref 0.1278
_reflns_number_gt 3136
_reflns_number_total 4755
_reflns_threshold_expression >2sigma(I)
_cod_data_source_file ja052201esi20050722_120723.cif
_cod_data_source_block c36h40
_cod_original_sg_symbol_H-M 'P 2/a'
_cod_database_code 4111985

loop_
_symmetry_equiv_pos_as_xyz
x,y,z
1/2-x,y,-z
-x,-y,-z
1/2+x,-y,z

loop_
_atom_site_aniso_label
_atom_site_aniso_U_11
_atom_site_aniso_U_22
_atom_site_aniso_U_33
_atom_site_aniso_U_23
_atom_site_aniso_U_13
_atom_site_aniso_U_12
C2152 0.045(3) 0.047(3) 0.031(2) 0.006(2) 0.023(2) 0.010(2)
C2162 0.051(3) 0.087(4) 0.053(3) 0.020(3) 0.033(3) 0.019(3)
C2172 0.071(4) 0.053(4) 0.053(4) 0.001(3) 0.031(4) 0.019(3)
C21 0.107(3) 0.0284(13) 0.070(2) 0.0110(11) 0.0722(18) 0.0156(13)
C22 0.086(2) 0.0360(15) 0.0625(17) 0.0141(13) 0.0578(16) 0.0225(14)
C23 0.097(2) 0.0370(16) 0.0664(18) 0.0153(13) 0.0663(17) 0.0246(14)
C24 0.154(3) 0.0346(16) 0.080(2) 0.0109(15) 0.095(2) 0.0170(18)
C25 0.127(3) 0.0363(17) 0.081(2) 0.0122(16) 0.082(2) 0.0142(17)
C26 0.0732(19) 0.0469(17) 0.0657(18) 0.0246(15) 0.0543(16) 0.0261(15)
C27 0.0571(17) 0.0589(19) 0.0507(16) 0.0234(14) 0.0387(14) 0.0301(15)
C28 0.0582(17) 0.0496(16) 0.0561(16) 0.0203(14) 0.0428(14) 0.0268(14)
C29 0.0447(16) 0.064(2) 0.0445(16) 0.0155(14) 0.0241(13) 0.0224(14)
C210 0.0420(15) 0.0578(18) 0.0512(16) 0.0146(14) 0.0245(13) 0.0168(14)
C211 0.0535(16) 0.0468(16) 0.0559(16) 0.0155(13) 0.0363(14) 0.0210(13)
C212 0.0511(17) 0.0609(19) 0.0602(19) 0.0221(16) 0.0312(16) 0.0093(16)
C213 0.0412(18) 0.133(4) 0.0379(17) -0.0018(19) 0.0170(15) -0.013(2)
C214 0.103(3) 0.076(2) 0.076(2) 0.0470(19) 0.073(2) 0.053(2)
C218 0.072(2) 0.066(2) 0.071(2) 0.0319(17) 0.0559(19) 0.0249(18)
C2171 0.033(3) 0.049(4) 0.051(4) 0.016(3) 0.012(3) 0.006(3)
C2151 0.032(3) 0.038(3) 0.035(3) 0.000(3) 0.009(2) 0.001(3)
C2161 0.050(4) 0.078(5) 0.055(4) 0.000(3) 0.025(3) 0.014(3)
C11 0.0256(10) 0.0143(10) 0.0235(10) 0.0008(8) 0.0108(9) 0.0009(8)
C12 0.0219(10) 0.0210(11) 0.0226(10) -0.0016(8) 0.0127(9) 0.0024(9)
C13 0.0223(11) 0.0241(11) 0.0219(10) -0.0015(9) 0.0127(9) 0.0030(9)
C14 0.0257(11) 0.0264(12) 0.0261(11) 0.0000(9) 0.0134(10) 0.0012(9)
C15 0.0327(12) 0.0253(12) 0.0310(12) 0.0009(10) 0.0166(10) 0.0006(10)
C16 0.0369(13) 0.0288(12) 0.0305(12) 0.0041(10) 0.0180(10) 0.0081(10)
C17 0.0291(12) 0.0359(13) 0.0252(12) 0.0016(10) 0.0092(10) 0.0073(10)
C18 0.0250(11) 0.0273(12) 0.0239(11) -0.0009(9) 0.0122(9) 0.0056(9)
C19 0.0245(11) 0.0358(13) 0.0247(11) -0.0061(10) 0.0071(10) -0.0010(10)
C110 0.0258(12) 0.0285(12) 0.0329(12) -0.0061(10) 0.0134(10) -0.0058(10)
C111 0.0247(11) 0.0226(11) 0.0281(11) -0.0032(9) 0.0149(9) 0.0016(9)
C112 0.0340(13) 0.0247(13) 0.0333(12) -0.0014(10) 0.0172(11) -0.0036(10)
C113 0.0316(13) 0.0258(12) 0.0307(12) 0.0046(10) 0.0178(10) 0.0005(10)
C114 0.0232(11) 0.0260(11) 0.0208(10) 0.0016(9) 0.0097(9) 0.0002(9)
C115 0.0241(11) 0.0322(12) 0.0266(11) -0.0019(10) 0.0130(10) -0.0012(10)
C116 0.0403(15) 0.0414(16) 0.0469(16) -0.0028(12) 0.0310(14) -0.0013(13)
C117 0.0307(13) 0.0322(13) 0.0411(14) 0.0002(11) 0.0202(12) 0.0047(11)
C118 0.0511(17) 0.0423(16) 0.0387(15) 0.0141(12) 0.0183(14) 0.0082(13)

loop_
_atom_site_label
_atom_site_type_symbol
_atom_site_thermal_displace_type
_atom_site_fract_x
_atom_site_fract_y
_atom_site_fract_z
_atom_site_occupancy
_atom_site_U_iso_or_equiv
C2152 C Uani 0.0509(2) 0.6849(6) 0.4160(2) 0.535(4) 0.0385(16)
C2162 C Uani -0.0270(3) 0.6483(8) 0.4247(3) 0.535(4) 0.0598(19)
C2172 C Uani 0.0652(4) 0.8915(7) 0.4208(3) 0.535(4) 0.057(2)
C21 C Uani 0.21568(18) 0.6306(3) 0.47252(12) 1.000 0.0568(13)
C22 C Uani 0.21162(18) 0.6136(3) 0.40376(13) 1.000 0.0526(10)
C23 C Uani 0.23752(18) 0.7503(3) 0.37061(13) 1.000 0.0561(10)
C24 C Uani 0.2702(2) 0.9190(4) 0.39919(16) 1.000 0.0742(13)
C25 C Uani 0.2936(2) 1.0460(4) 0.36550(16) 1.000 0.0686(13)
C26 C Uani 0.28734(17) 1.0138(4) 0.30055(13) 1.000 0.0535(10)
C27 C Uani 0.25402(16) 0.8532(4) 0.27118(14) 1.000 0.0501(10)
C28 C Uani 0.22750(16) 0.7183(4) 0.30386(13) 1.000 0.0483(9)
C29 C Uani 0.19075(16) 0.5547(4) 0.27248(14) 1.000 0.0491(10)
C210 C Uani 0.16433(16) 0.4276(4) 0.30444(13) 1.000 0.0485(9)
C211 C Uani 0.17512(16) 0.4569(3) 0.37084(13) 1.000 0.0475(9)
C212 C Uani 0.14923(19) 0.3191(4) 0.40868(15) 1.000 0.0546(11)
C213 C Uani 0.1099(2) 0.4026(6) 0.45156(15) 1.000 0.0703(16)
C214 C Uani 0.1331(2) 0.5991(5) 0.47356(17) 1.000 0.0732(14)
C218 C Uani 0.3169(2) 1.1545(5) 0.26565(17) 1.000 0.0610(12)
C2171 C Uani 0.0580(3) 0.8248(9) 0.3850(3) 0.465(4) 0.046(2)
C2151 C Uani 0.0940(3) 0.7930(7) 0.4586(2) 0.465(4) 0.0364(17)
C2161 C Uani 0.0265(3) 0.7925(9) 0.4831(3) 0.465(4) 0.060(3)
C11 C Uani 0.28882(11) 0.1533(2) 0.00350(9) 1.000 0.0208(6)
C12 C Uani 0.35870(11) 0.1652(3) 0.06916(9) 1.000 0.0206(6)
C13 C Uani 0.37756(11) 0.0252(3) 0.11833(9) 1.000 0.0215(6)
C14 C Uani 0.33314(12) -0.1397(3) 0.10800(10) 1.000 0.0251(7)
C15 C Uani 0.35290(13) -0.2714(3) 0.15572(10) 1.000 0.0285(7)
C16 C Uani 0.41802(13) -0.2492(3) 0.21747(10) 1.000 0.0306(7)
C17 C Uani 0.46360(13) -0.0939(3) 0.22767(10) 1.000 0.0306(7)
C18 C Uani 0.44554(12) 0.0458(3) 0.17953(9) 1.000 0.0246(7)
C19 C Uani 0.49370(13) 0.2041(3) 0.18950(10) 1.000 0.0292(7)
C110 C Uani 0.47698(12) 0.3310(3) 0.14114(10) 1.000 0.0286(7)
C111 C Uani 0.41015(11) 0.3130(3) 0.07975(9) 1.000 0.0238(6)
C112 C Uani 0.39970(14) 0.4506(3) 0.02597(10) 1.000 0.0295(7)
C113 C Uani 0.33062(13) 0.4111(3) -0.04130(10) 1.000 0.0277(7)
C114 C Uani 0.31378(12) 0.2039(3) -0.05276(10) 1.000 0.0231(6)
C115 C Uani 0.38653(13) 0.0993(3) -0.05472(10) 1.000 0.0267(7)
C116 C Uani 0.40775(17) 0.1633(4) -0.11189(13) 1.000 0.0386(9)
C117 C Uani 0.37309(15) -0.1051(3) -0.05926(12) 1.000 0.0328(8)
C118 C Uani 0.43538(19) -0.3938(4) 0.27021(13) 1.000 0.0440(9)
H2162 H Uiso -0.02018 0.68291 0.46942 0.535(4) 0.0889
H2172 H Uiso 0.07235 0.93379 0.46483 0.535(4) 0.0855
H2162' H Uiso -0.04026 0.51848 0.41780 0.535(4) 0.0889
H2162" H Uiso -0.07069 0.72003 0.39246 0.535(4) 0.0889
H2152 H Uiso 0.04547 0.64081 0.37169 0.535(4) 0.0463
H24 H Uiso 0.2773(15) 0.947(4) 0.4456(13) 1.000 0.070(8)
H213' H Uiso 0.056(3) 0.394(5) 0.431(2) 1.000 0.139(16)
H25 H Uiso 0.3166(16) 1.162(4) 0.3868(12) 1.000 0.063(8)
H218' H Uiso 0.2932(19) 1.280(5) 0.2668(14) 1.000 0.091(10)
H218" H Uiso 0.3038(17) 1.122(4) 0.2182(15) 1.000 0.078(9)
H27 H Uiso 0.2483(14) 0.830(3) 0.2234(12) 1.000 0.058(7)
H29 H Uiso 0.1849(15) 0.533(3) 0.2259(13) 1.000 0.063(8)
H210 H Uiso 0.1382(16) 0.305(4) 0.2825(12) 1.000 0.068(9)
H212 H Uiso 0.1132(17) 0.221(4) 0.3770(13) 1.000 0.067(9)
H213 H Uiso 0.1254(17) 0.322(4) 0.4929(15) 1.000 0.077(9)
H214 H Uiso 0.1386(14) 0.607(3) 0.5184(12) 1.000 0.052(7)
H218 H Uiso 0.375(2) 1.166(4) 0.2851(15) 1.000 0.094(12)
H2172' H Uiso 0.01873 0.95300 0.38744 0.535(4) 0.0855
H2172" H Uiso 0.11354 0.91945 0.41324 0.535(4) 0.0855
H212' H Uiso 0.2013(19) 0.253(4) 0.4427(14) 1.000 0.086(10)
H2151 H Uiso 0.13471 0.88893 0.48177 0.465(4) 0.0443
H2161 H Uiso -0.00629 0.68264 0.46723 0.465(4) 0.0894
H2161' H Uiso -0.00727 0.90057 0.46635 0.465(4) 0.0894
H2161" H Uiso 0.04967 0.79397 0.53147 0.465(4) 0.0894
H2171 H Uiso 0.10113 0.84726 0.37000 0.465(4) 0.0684
H2171' H Uiso 0.02221 0.93074 0.37471 0.465(4) 0.0684
H2171" H Uiso 0.02730 0.71712 0.36258 0.465(4) 0.0684
H112' H Uiso 0.3928(12) 0.573(3) 0.0412(10) 1.000 0.037(6)
H113' H Uiso 0.3431(12) 0.466(3) -0.0781(10) 1.000 0.032(6)
H116' H Uiso 0.4226(14) 0.297(4) -0.1084(11) 1.000 0.058(8)
H116" H Uiso 0.3625(15) 0.140(3) -0.1560(12) 1.000 0.048(7)
H117' H Uiso 0.3616(14) -0.151(3) -0.0222(11) 1.000 0.047(7)
H117" H Uiso 0.4210(14) -0.170(3) -0.0596(10) 1.000 0.041(6)
H118' H Uiso 0.435(2) -0.525(5) 0.2516(17) 1.000 0.118(13)
H118" H Uiso 0.394(2) -0.395(5) 0.2887(17) 1.000 0.117(13)
H14 H Uiso 0.2874(12) -0.159(2) 0.0645(9) 1.000 0.025(5)
H15 H Uiso 0.3209(12) -0.391(3) 0.1496(10) 1.000 0.037(6)
H17 H Uiso 0.5110(13) -0.078(3) 0.2704(10) 1.000 0.034(6)
H19 H Uiso 0.5389(12) 0.217(3) 0.2324(10) 1.000 0.029(5)
H110 H Uiso 0.5122(13) 0.438(3) 0.1489(10) 1.000 0.033(6)
H112 H Uiso 0.4526(14) 0.450(3) 0.0202(10) 1.000 0.039(6)
H113 H Uiso 0.2796(12) 0.474(3) -0.0434(9) 1.000 0.032(6)
H114 H Uiso 0.2673(11) 0.188(2) -0.0962(9) 1.000 0.019(5)
H115 H Uiso 0.4351(12) 0.123(2) -0.0126(10) 1.000 0.027(5)
H116 H Uiso 0.4536(15) 0.097(3) -0.1107(11) 1.000 0.049(7)
H117 H Uiso 0.3260(12) -0.142(3) -0.1029(10) 1.000 0.029(5)
H118 H Uiso 0.487(2) -0.377(4) 0.3055(17) 1.000 0.108(13)

loop_
_atom_type_symbol
_atom_type_description
_atom_type_scat_dispersion_real
_atom_type_scat_dispersion_imag
_atom_type_scat_source
H H 0.0000 0.0000 'International Tables Vol C Tables 4.2.6.8 and 6.1.1.4'
C C 0.0033 0.0016 'International Tables Vol C Tables 4.2.6.8 and 6.1.1.4'

loop_
_geom_angle_atom_site_label_1
_geom_angle_atom_site_label_2
_geom_angle_atom_site_label_3
_geom_angle
_geom_angle_site_symmetry_1
_geom_angle_publ_flag
C2171 C2151 C214 109.4(4) . no
C2161 C2151 C2171 108.8(5) . no
C2161 C2151 C214 106.5(4) . no
C2162 C2152 C2172 107.7(4) . no
C2162 C2152 C214 115.6(4) . no
C2172 C2152 C214 104.4(4) . no
C21 C21 C22 124.5(3) 2_556 no
C21 C21 C214 123.0(3) 2_556 no
C22 C21 C214 110.8(3) . no
C21 C22 C211 115.0(2) . no
C21 C22 C23 124.8(2) . no
C23 C22 C211 120.1(2) . no
C22 C23 C24 123.6(3) . no
C22 C23 C28 118.8(2) . no
C24 C23 C28 117.6(3) . no
C23 C24 C25 121.5(3) . no
C24 C25 C26 121.7(3) . no
C25 C26 C27 117.9(3) . no
C25 C26 C218 120.3(3) . no
C27 C26 C218 121.8(3) . no
C26 C27 C28 122.4(3) . no
C27 C28 C29 122.2(3) . no
C23 C28 C27 118.8(3) . no
C23 C28 C29 119.0(3) . no
C28 C29 C210 121.3(3) . no
C2171 C2151 H2151 110.76 . no
C2161 C2151 H2151 110.67 . no
C214 C2151 H2151 110.66 . no
H2161 C2161 H2161" 109.43 . no
C2151 C2161 H2161" 109.53 . no
H2161 C2161 H2161' 109.46 . no
C2151 C2161 H2161 109.49 . no
C2151 C2161 H2161' 109.48 . no
H2161' C2161 H2161" 109.44 . no
H2171' C2171 H2171" 109.49 . no
C2151 C2171 H2171 109.46 . no
C2151 C2171 H2171' 109.43 . no
H2171 C2171 H2171' 109.48 . no
H2171 C2171 H2171" 109.51 . no
C2151 C2171 H2171" 109.46 . no
C214 C2152 H2152 109.63 . no
C2162 C2152 H2152 109.63 . no
C2172 C2152 H2152 109.59 . no
C2152 C2162 H2162' 109.50 . no
C2152 C2162 H2162" 109.49 . no
H2162 C2162 H2162' 109.45 . no
C2152 C2162 H2162 109.53 . no
H2162 C2162 H2162" 109.42 . no
H2162' C2162 H2162" 109.44 . no
H2172 C2172 H2172" 109.50 . no
C2152 C2172 H2172" 109.48 . no
H2172 C2172 H2172' 109.44 . no
C2152 C2172 H2172 109.44 . no
C2152 C2172 H2172' 109.43 . no
H2172' C2172 H2172" 109.54 . no
C25 C24 H24 118.6(17) . no
C23 C24 H24 119.8(17) . no
C24 C25 H25 119.8(16) . no
C26 C25 H25 118.5(16) . no
C28 C27 H27 119.4(13) . no
C26 C27 H27 118.2(13) . no
C28 C29 H29 118.2(14) . no
C210 C29 H29 120.5(14) . no
C29 C210 C211 120.0(3) . no
C22 C211 C210 120.7(3) . no
C12 C11 C114 111.22(17) . no
C210 C211 C212 122.1(2) . no
C11 C11 C12 123.18(18) 2_555 no
C11 C11 C114 122.76(17) 2_555 no
C22 C211 C212 117.3(2) . no
C11 C12 C111 117.32(17) . no
C13 C12 C111 119.50(18) . no
C11 C12 C13 122.99(18) . no
C211 C212 C213 113.9(3) . no
C212 C213 C214 116.1(3) . no
C14 C13 C18 117.47(18) . no
C12 C13 C14 122.77(18) . no
C12 C13 C18 119.71(19) . no
C2152 C214 C213 93.8(3) . no
C21 C214 C213 106.6(3) . no
C2151 C214 C21 102.9(3) . no
C2151 C214 C213 138.4(3) . no
C13 C14 C15 121.44(19) . no
C2152 C214 C21 121.3(3) . no
C14 C15 C16 121.5(2) . no
C15 C16 C118 119.9(2) . no
C15 C16 C17 118.03(19) . no
C17 C16 C118 122.0(2) . no
C16 C17 C18 122.3(2) . no
C13 C18 C17 119.1(2) . no
C13 C18 C19 118.61(18) . no
C17 C18 C19 122.26(19) . no
C18 C19 C110 120.8(2) . no
C19 C110 C111 121.7(2) . no
C29 C210 H210 122.5(15) . no
C211 C210 H210 117.5(15) . no
C110 C111 C112 118.66(19) . no
C12 C111 C110 119.54(19) . no
C12 C111 C112 121.70(18) . no
C211 C212 H212' 108.3(18) . no
C211 C212 H212 110.2(16) . no
C213 C212 H212' 104.4(17) . no
C213 C212 H212 112.0(18) . no
H212' C212 H212 108(2) . no
C111 C112 C113 115.48(19) . no
C112 C113 C114 111.89(17) . no
C212 C213 H213 107.0(18) . no
C214 C213 H213' 109(2) . no
C214 C213 H213 108.5(17) . no
H213' C213 H213 105(3) . no
C212 C213 H213' 110(3) . no
C2152 C214 H214 117.5(16) . no
C21 C214 H214 108.2(17) . no
C11 C114 C113 102.01(16) . no
C11 C114 C115 115.99(17) . no
C113 C114 C115 112.18(19) . no
C213 C214 H214 106.7(14) . no
C2151 C214 H214 90.8(14) . no
C15 C14 H14 120.2(10) . no
C13 C14 H14 118.4(10) . no
C114 C115 C116 111.81(19) . no
C114 C115 C117 112.2(2) . no
C14 C15 H15 122.7(12) . no
C16 C15 H15 115.7(12) . no
C116 C115 C117 109.6(2) . no
C18 C17 H17 118.6(13) . no
C16 C17 H17 119.1(13) . no
H218" C218 H218 104(3) . no
C26 C218 H218' 111(2) . no
C26 C218 H218" 112.8(18) . no
C26 C218 H218 112.3(18) . no
H218' C218 H218" 108(2) . no
H218' C218 H218 108(3) . no
C18 C19 H19 117.1(13) . no
C110 C19 H19 122.2(13) . no
C19 C110 H110 119.1(12) . no
C111 C110 H110 119.2(12) . no
C111 C112 H112' 109.4(12) . no
C111 C112 H112 105.6(12) . no
C113 C112 H112' 109.6(13) . no
C113 C112 H112 108.7(12) . no
H112' C112 H112 107.6(19) . no
C112 C113 H113' 110.1(13) . no
C112 C113 H113 109.3(11) . no
C114 C113 H113' 110.6(12) . no
C114 C113 H113 108.7(13) . no
H113' C113 H113 106.0(17) . no
C11 C114 H114 110.0(12) . no
C113 C114 H114 107.8(9) . no
C115 C114 H114 108.4(11) . no
C114 C115 H115 109.2(12) . no
C116 C115 H115 107.0(12) . no
C117 C115 H115 106.8(9) . no
C115 C116 H116' 112.4(14) . no
C115 C116 H116" 111.7(16) . no
C115 C116 H116 109.0(14) . no
H116' C116 H116" 109.1(18) . no
H116' C116 H116 107(2) . no
H116" C116 H116 108(2) . no
C115 C117 H117' 111.5(13) . no
C115 C117 H117" 110.9(14) . no
C115 C117 H117 111.8(12) . no
H117' C117 H117" 108.8(19) . no
H117' C117 H117 108.4(19) . no
H117" C117 H117 105.3(18) . no
C16 C118 H118' 112(2) . no
C16 C118 H118" 112(2) . no
C16 C118 H118 111.8(19) . no
H118' C118 H118" 106(3) . no
H118' C118 H118 107(3) . no
H118" C118 H118 109(3) . no

loop_
_geom_bond_atom_site_label_1
_geom_bond_atom_site_label_2
_geom_bond_distance
_geom_bond_site_symmetry_2
_geom_bond_publ_flag
C2151 C2161 1.527(8) . no
C2151 C2171 1.510(7) . no
C2151 C214 1.566(6) . no
C2152 C214 1.649(6) . no
C2152 C2162 1.526(7) . no
C2152 C2172 1.536(7) . no
C21 C22 1.499(4) . no
C21 C214 1.527(5) . no
C21 C21 1.347(4) 2_556 no
C22 C211 1.381(3) . no
C22 C23 1.430(4) . no
C23 C28 1.433(4) . no
C23 C24 1.409(4) . no
C24 C25 1.364(5) . no
C25 C26 1.416(4) . no
C26 C218 1.512(5) . no
C26 C27 1.365(4) . no
C27 C28 1.420(4) . no
C28 C29 1.414(4) . no
C29 C210 1.369(4) . no
C2151 H2151 1.0005 . no
C2161 H2161 0.9801 . no
C2161 H2161" 0.9804 . no
C2161 H2161' 0.9801 . no
C2171 H2171" 0.9797 . no
C2171 H2171' 0.9800 . no
C2171 H2171 0.9798 . no
C2152 H2152 0.9993 . no
C2162 H2162' 0.9800 . no
C2162 H2162" 0.9803 . no
C2162 H2162 0.9803 . no
C2172 H2172 0.9804 . no
C2172 H2172" 0.9792 . no
C2172 H2172' 0.9800 . no
C24 H24 1.00(3) . no
C25 H25 0.98(3) . no
C27 H27 1.03(2) . no
C29 H29 1.01(3) . no
C210 C211 1.419(4) . no
C211 C212 1.504(4) . no
C11 C12 1.499(3) . no
C11 C114 1.532(3) . no
C11 C11 1.355(3) 2_555 no
C12 C111 1.389(3) . no
C212 C213 1.527(5) . no
C12 C13 1.435(3) . no
C213 C214 1.527(6) . no
C13 C14 1.422(3) . no
C13 C18 1.427(3) . no
C14 C15 1.369(3) . no
C15 C16 1.412(3) . no
C16 C17 1.373(3) . no
C16 C118 1.514(4) . no
C17 C18 1.419(3) . no
C18 C19 1.418(3) . no
C19 C110 1.358(3) . no
C210 H210 1.04(3) . no
C110 C111 1.418(3) . no
C111 C112 1.514(3) . no
C212 H212' 1.06(3) . no
C112 C113 1.541(3) . no
C212 H212 1.03(3) . no
C213 H213 1.03(3) . no
C213 H213' 0.90(5) . no
C113 C114 1.552(3) . no
C114 C115 1.544(3) . no
C14 H14 0.997(19) . no
C214 H214 0.96(2) . no
C15 H15 1.03(2) . no
C115 C116 1.537(4) . no
C115 C117 1.517(3) . no
C17 H17 1.00(2) . no
C218 H218' 1.02(4) . no
C218 H218" 1.01(3) . no
C218 H218 0.97(4) . no
C19 H19 0.98(2) . no
C110 H110 0.98(2) . no
C112 H112' 0.99(2) . no
C112 H112 1.02(3) . no
C113 H113' 1.01(2) . no
C113 H113 1.02(2) . no
C114 H114 0.999(19) . no
C115 H115 1.01(2) . no
C116 H116' 1.01(3) . no
C116 H116" 1.01(3) . no
C116 H116 0.96(3) . no
C117 H117' 0.98(2) . no
C117 H117" 0.99(3) . no
C117 H117 1.04(2) . no
C118 H118' 1.05(4) . no
C118 H118" 0.99(4) . no
C118 H118 0.96(4) . no

loop_
_geom_contact_atom_site_label_1
_geom_contact_atom_site_label_2
_geom_contact_distance
_geom_contact_site_symmetry_2
_geom_contact_publ_flag
C2151 C24 3.257(6) 2_556 no
C2161 C2161 3.369(9) 3_576 no
C2171 C23 3.445(7) . no
C2171 C211 3.529(7) . no
C2171 C22 3.071(7) . no
C2152 C211 3.272(5) . no
C2172 C212 3.548(7) 1_565 no
C2172 C22 3.490(8) . no
C11 C14 3.351(3) 2_555 no
C12 C117 3.561(3) . no
C13 C114 3.442(3) 2_555 no
C14 C11 3.351(3) 2_555 no
C14 C117 3.465(4) 2_555 no
C14 C114 3.515(3) 2_555 no
C17 C218 3.596(5) 1_545 no
C21 C24 3.468(4) 2_556 no
C22 C2172 3.490(8) . no
C22 C2171 3.071(7) . no
C23 C214 3.483(4) 2_556 no
C23 C2171 3.445(7) . no
C24 C21 3.468(4) 2_556 no
C24 C214 3.544(5) 2_556 no
C24 C2151 3.257(6) 2_556 no
C25 C210 3.555(4) 1_565 no
C2151 H24 2.69(3) 2_556 no
C2161 H2161' 2.6013 . no
C2171 H17 2.98(2) 4_465 no
C2162 H213 3.03(3) 3_566 no
C2162 H213' 2.37(5) . no
C2162 H25 2.97(3) 4_475 no
C2172 H212 2.87(3) 1_565 no
C11 H14 2.787(16) 2_555 no
C111 C115 3.237(3) . no
C11 H14 2.666(16) . no
C11 H113 2.96(2) 2_555 no
C11 H117' 2.77(2) . no
C12 H117' 3.09(2) . no
C12 H114 2.59(2) 2_555 no
C12 H115 2.70(2) . no
C13 H218" 3.09(3) 1_545 no
C13 H114 2.75(2) 2_555 no
C114 C13 3.442(3) 2_555 no
C14 H117 2.85(2) 2_555 no
C14 H114 2.967(17) 2_555 no
C114 C14 3.515(3) 2_555 no
C14 H112' 3.02(2) 1_545 no
C115 C111 3.237(3) . no
C15 H27 2.95(3) 1_545 no
C117 C12 3.561(3) . no
C117 C14 3.465(4) 2_555 no
C17 H218 3.08(3) 1_545 no
C18 H218" 3.07(3) 1_545 no
C18 H116 3.00(3) 3_655 no
C19 H118' 2.86(4) 1_565 no
C21 H24 2.92(3) 2_556 no
C21 H2172" 2.7757 . no
C21 H24 2.75(3) . no
C21 H2171 2.8658 . no
C21 H212' 2.84(3) . no
C22 H2152 2.8155 . no
C22 H2172" 2.9259 . no
C22 H2171 2.5146 . no
C22 H214 2.57(3) 2_556 no
C23 H2171 2.5721 . no
C23 H2172" 3.0348 . no
C23 H214 2.79(2) 2_556 no
C24 H2171 2.9203 . no
C24 H212' 3.08(3) 1_565 no
C24 H2172" 2.9837 . no
C24 H214 2.98(2) 2_556 no
C24 H2151 2.5129 2_556 no
C25 H2162" 2.8635 . no
C27 H118" 3.02(4) 1_565 no
C29 H19 3.04(2) 4_465 no
C29 H218' 2.78(4) 1_545 no
C110 H118' 3.03(4) 1_565 no
C210 C25 3.555(4) 1_545 no
C211 C2152 3.272(5) . no
C211 C2171 3.529(7) . no
C111 H115 2.66(2) . no
C112 H115 2.715(17) . no
C212 C172 3.548(7) 1_545 no
C112 H117' 3.10(2) 1_565 no
C113 H116' 2.77(3) . no
C214 C23 3.483(4) 2_556 no
C214 C24 3.544(5) 2_556 no
C115 H112 3.04(2) . no
C116 H113' 2.75(2) . no
C117 H14 2.90(2) 2_555 no
C118 H2152 2.9533 4_555 no
C218 C17 3.596(5) 1_565 no
C210 H218' 2.99(4) 1_545 no
C211 H2152 2.7210 . no
C212 H2152 2.9260 . no
C212 H2172" 3.0157 . no
C212 H118 2.94(4) 4_455 no
C213 C2162 2.8980 3_566 no
C213 H2161 3.0642 . no
C213 H2162' 2.6611 . no
C213 H2171" 3.0145 . no
C218 H2162" 2.8788 . no
H112' C14 3.02(2) 1_565 no
H112' H117' 2.40(3) 1_565 no
H113' H116' 2.20(4) . no
H113' C116 2.75(2) . no
H116' H113' 2.20(4) . no
H116' C113 2.77(3) . no
H116" H114 2.59(3) . no
H116" H117 2.60(3) . no
H117' C12 3.09(2) . no
H117' C11 2.77(2) . no
H117' C112 3.10(2) 1_545 no
H117' H112' 2.40(3) 1_545 no
H117' H14 2.48(4) 2_555 no
H117" H116 2.45(3) . no
H117" H115 2.48(3) 3_655 no
H118' C110 3.03(4) 1_545 no
H118' C19 2.86(4) 1_545 no
H118' H15 2.57(4) . no
H118" C27 3.02(4) 1_545 no
H2151 H24 1.8040 2_556 no
H2151 C24 2.5129 2_556 no
H2161 H214 2.4738 . no
H2161 C213 3.0642 . no
H2161' C2161 2.6013 3_576 no
H2161' H2171' 2.3070 . no
H2161' H2161' 2.0259 . no
H2161' H2161" 2.3782 . no
H2161" H214 2.2254 . no
H2161" H2161' 2.3782 . no
H2171 C24 2.9203 . no
H2171 C23 2.5721 . no
H2171 C22 2.5146 . no
H2171 C21 2.8658 . no
H14 C117 2.90(2) 2_555 no
H14 H117' 2.48(4) 2_555 no
H14 H117 2.53(3) 2_555 no
H14 C11 2.787(17) 2_555 no
H14 C11 2.666(16) . no
H2171' H17 2.4824 4_465 no
H2171' H2161' 2.3070 . no
H15 H118' 2.57(4) . no
H15 H113 2.53(3) 2_545 no
H2171" C213 3.0145 . no
H2152 C211 2.7210 . no
H2152 C212 2.9260 . no
H2152 C22 2.8155 . no
H2152 C118 2.9533 4_455 no
H2152 H118 2.4032 4_455 no
H2152 H213' 2.2005 . no
H17 H212 2.57(3) 4_555 no
H17 H2171' 2.4824 . no
H17 H118 2.43(4) . no
H17 C2171 2.98(2) 4_565 no
H17 H19 2.45(3) . no
H2162 H213 2.3726 3_566 no
H2162 H2172 2.5229 . no
H2162 C213 2.8980 3_566 no
H2162 H213' 2.5984 3_566 no
H2162' C213 2.6611 . no
H2162' H213' 1.8885 . no
H19 H17 2.45(3) . no
H19 C29 3.04(2) 4_565 no
H2162" C25 2.8635 4_475 no
H2162" C218 2.8788 4_475 no
H2162" H25 2.1794 4_475 no
H2162" H218 2.3313 4_475 no
H2162" H2172' 2.3918 . no
H2172 H2162 2.5229 . no
H2172' H2162" 2.3918 . no
H2172" C22 2.9259 . no
H2172" C23 3.0348 . no
H2172" C24 2.9837 . no
H2172" C212 3.0157 1_565 no
H2172" H212 2.3542 1_565 no
H2172" C21 2.7757 . no
H212' C21 2.84(3) . no
H212' C24 3.08(3) 1_545 no
H212' H212' 2.44(4) 2_556 no
H24 C21 2.92(3) 2_556 no
H24 C2151 2.69(3) 2_556 no
H24 C21 2.75(3) . no
H24 H2151 1.8040 2_556 no
H213' C2162 2.37(5) . no
H213' H2152 2.2005 . no
H213' H118 2.55(5) 4_455 no
H213' H2162 2.5984 3_566 no
H213' H2162' 1.8885 . no
H25 H2162" 2.1794 . no
H25 C2162 2.97(3) 4_575 no
H218' H29 2.59(4) 1_565 no
H218' C210 2.99(4) 1_565 no
H218' C29 2.78(4) 1_565 no
H218" C13 3.09(3) 1_565 no
H218" C18 3.07(3) 1_565 no
H218" H27 2.39(4) . no
H218" H114 2.53(4) 2_565 no
H27 H29 2.48(3) . no
H27 C15 2.95(3) 1_565 no
H27 H218" 2.39(4) . no
H27 H117 2.47(3) 2_565 no
H29 H218' 2.59(4) 1_545 no
H29 H27 2.48(3) . no
H112 C115 3.04(2) . no
H112 H115 2.49(3) . no
H112 H112 2.35(4) 3_665 no
H113 C11 2.96(2) 2_555 no
H113 H15 2.53(3) 2_565 no
H113 H113 2.55(3) 2_555 no
H114 H116" 2.59(3) . no
H114 C12 2.59(2) 2_555 no
H114 C13 2.75(2) 2_555 no
H114 C14 2.967(18) 2_555 no
H114 H218" 2.53(4) 2_545 no
H115 C12 2.70(2) . no
H115 H117" 2.48(3) 3_655 no
H115 H112 2.49(3) . no
H115 C112 2.715(17) . no
H115 C111 2.66(2) . no
H116 H117" 2.45(3) . no
H116 C18 3.00(3) 3_655 no
H117 C14 2.85(2) 2_555 no
H117 H116" 2.60(3) . no
H117 H14 2.53(3) 2_555 no
H117 H27 2.47(3) 2_545 no
H118 H17 2.43(4) . no
H118 H212 2.48(5) 4_555 no
H118 C212 2.94(4) 4_555 no
H118 H2152 2.4032 4_555 no
H118 H213' 2.55(5) 4_555 no
H210 H212 2.39(4) . no
H212 H2172" 2.3542 . no
H212 H210 2.39(4) . no
H212 C2172 2.87(3) 1_545 no
H212 H17 2.57(4) 4_455 no
H212 H118 2.48(5) 4_455 no
H213 C2162 3.03(3) 3_566 no
H213 H2162 2.3726 3_566 no
H214 C23 2.79(2) 2_556 no
H214 C22 2.57(3) 2_556 no
H214 C24 2.98(2) 2_556 no
H214 H2161 2.4738 . no
H214 H2161" 2.2254 . no
H218 H2162" 2.3313 . no
H218 C17 3.08(3) 1_565 no

loop_
_geom_torsion_atom_site_label_1
_geom_torsion_atom_site_label_2
_geom_torsion_atom_site_label_3
_geom_torsion_atom_site_label_4
_geom_torsion
_geom_torsion_site_symmetry_1
_geom_torsion_site_symmetry_3
_geom_torsion_site_symmetry_4
_geom_torsion_publ_flag
C2162 C2152 C214 C21 -177.8(4) . . . no
C2162 C2152 C214 C213 70.1(4) . . . no
C2172 C2152 C214 C21 -59.7(5) . . . no
C2172 C2152 C214 C213 -171.7(4) . . . no
C214 C21 C22 C23 124.9(3) . . . no
C214 C21 C22 C211 -50.9(3) . . . no
C21 C21 C22 C23 -69.6(4) 2_556 . . no
C21 C21 C22 C211 114.6(3) 2_556 . . no
C22 C21 C214 C2152 -41.6(4) . . . no
C22 C21 C214 C213 63.6(3) . . . no
C21 C21 C214 C2152 152.6(3) 2_556 . . no
C21 C21 C214 C213 -102.2(3) 2_556 . . no
C22 C21 C21 C22 -168.4(2) . 2_556 2_556 no
C22 C21 C21 C214 -4.6(4) . 2_556 2_556 no
C214 C21 C21 C22 -4.6(4) . 2_556 2_556 no
C214 C21 C21 C214 159.2(3) . 2_556 2_556 no
C21 C22 C23 C24 -0.1(5) . . . no
C21 C22 C23 C28 -177.8(3) . . . no
C211 C22 C23 C24 175.5(3) . . . no
C211 C22 C23 C28 -2.2(5) . . . no
C21 C22 C211 C210 177.3(3) . . . no
C23 C22 C211 C210 1.3(5) . . . no
C21 C22 C211 C212 -3.9(4) . . . no
C23 C22 C211 C212 -179.9(3) . . . no
C28 C23 C24 C25 -1.7(5) . . . no
C22 C23 C28 C27 -179.3(3) . . . no
C22 C23 C24 C25 -179.5(3) . . . no
C24 C23 C28 C29 -176.5(3) . . . no
C22 C23 C28 C29 1.4(4) . . . no
C24 C23 C28 C27 2.8(5) . . . no
C23 C24 C25 C26 -0.9(6) . . . no
C24 C25 C26 C218 -177.6(3) . . . no
C24 C25 C26 C27 2.5(5) . . . no
C25 C26 C27 C28 -1.3(5) . . . no
C218 C26 C27 C28 178.7(3) . . . no
C26 C27 C28 C23 -1.3(5) . . . no
C26 C27 C28 C29 178.0(3) . . . no
C23 C28 C29 C210 0.4(5) . . . no
C27 C28 C29 C210 -178.9(3) . . . no
C28 C29 C210 C211 -1.3(5) . . . no
C29 C210 C211 C212 -178.3(3) . . . no
C29 C210 C211 C22 0.5(5) . . . no
C22 C211 C212 C213 42.1(4) . . . no
C11 C11 C114 C115 -145.44(18) 2_555 . . no
C210 C211 C212 C213 -139.1(3) . . . no
C11 C11 C114 C113 92.3(2) 2_555 . . no
C12 C11 C11 C114 12.8(3) . 2_555 2_555 no
C114 C11 C11 C12 12.8(3) . 2_555 2_555 no
C12 C11 C114 C113 -69.1(2) . . . no
C12 C11 C114 C115 53.1(2) . . . no
C114 C11 C12 C13 -133.1(2) . . . no
C114 C11 C12 C111 41.8(2) . . . no
C12 C11 C11 C12 172.01(17) . 2_555 2_555 no
C11 C11 C12 C111 -119.5(2) 2_555 . . no
C114 C11 C11 C114 -146.48(18) . 2_555 2_555 no
C11 C11 C12 C13 65.5(3) 2_555 . . no
C211 C212 C213 C214 -25.1(4) . . . no
C13 C12 C111 C112 171.3(2) . . . no
C11 C12 C13 C18 179.52(19) . . . no
C111 C12 C13 C14 -172.6(2) . . . no
C11 C12 C111 C112 -3.9(3) . . . no
C11 C12 C13 C14 2.3(3) . . . no
C11 C12 C111 C110 179.74(19) . . . no
C111 C12 C13 C18 4.7(3) . . . no
C13 C12 C111 C110 -5.1(3) . . . no
C12 C13 C14 C15 179.6(2) . . . no
C212 C213 C214 C21 -24.8(4) . . . no
C14 C13 C18 C19 176.3(2) . . . no
C12 C13 C18 C19 -1.1(3) . . . no
C18 C13 C14 C15 2.2(3) . . . no
C12 C13 C18 C17 -179.9(2) . . . no
C212 C213 C214 C2152 99.5(3) . . . no
C14 C13 C18 C17 -2.5(3) . . . no
C13 C14 C15 C16 0.3(4) . . . no
C14 C15 C16 C118 176.9(2) . . . no
C14 C15 C16 C17 -2.6(4) . . . no
C15 C16 C17 C18 2.4(4) . . . no
C118 C16 C17 C18 -177.2(2) . . . no
C16 C17 C18 C19 -178.5(2) . . . no
C16 C17 C18 C13 0.2(4) . . . no
C17 C18 C19 C110 176.8(2) . . . no
C13 C18 C19 C110 -1.9(3) . . . no
C18 C19 C110 C111 1.5(4) . . . no
H110 C110 C111 C12 -178.0(16) . . . no
H110 C110 C111 C112 5.5(16) . . . no
C110 C111 C112 H112' -61.5(15) . . . no
C110 C111 C112 H112 54.1(13) . . . no
C12 C111 C112 H112' 122.1(15) . . . no
C12 C111 C112 H112 -122.3(13) . . . no
H112 C112 C113 H113' -34.1(19) . . . no
C111 C112 C113 H113' -152.5(13) . . . no
C111 C112 C113 H113 91.4(13) . . . no
H112' C112 C113 C114 -153.3(14) . . . no
H112' C112 C113 H113' 83(2) . . . no
H112' C112 C113 H113 -32.8(19) . . . no
H112 C112 C113 C114 89.3(13) . . . no
H112 C112 C113 H113 -150.2(18) . . . no
H113 C113 C114 H114 57.1(17) . . . no
H113' C113 C114 C11 -174.8(14) . . . no
H113 C113 C114 C115 176.4(11) . . . no
C112 C113 C114 H114 177.9(13) . . . no
H113 C113 C114 C11 -58.8(11) . . . no
H113' C113 C114 C115 60.4(14) . . . no
H113' C113 C114 H114 -58.9(19) . . . no
C11 C114 C115 H115 -60.4(11) . . . no
H114 C114 C115 C117 -66.5(10) . . . no
C113 C114 C115 H115 56.2(11) . . . no
H114 C114 C115 C116 57.0(11) . . . no
H114 C114 C115 H115 175.2(15) . . . no
C114 C115 C116 H116 178.8(15) . . . no
C114 C115 C116 H116' 60.6(16) . . . no
C114 C115 C116 H116" -62.4(15) . . . no
C114 C115 C117 H117' -57.6(17) . . . no
C114 C115 C117 H117" -178.9(13) . . . no
C114 C115 C117 H117 63.9(14) . . . no
C116 C115 C117 H117' 177.6(16) . . . no
C116 C115 C117 H117" 56.3(13) . . . no
C116 C115 C117 H117 -60.9(14) . . . no
H115 C115 C117 H117' 62(2) . . . no
H115 C115 C117 H117" -59.3(18) . . . no
H115 C115 C117 H117 -176.5(19) . . . no
C117 C115 C116 H116' -174.4(16) . . . no
C117 C115 C116 H116" 62.6(15) . . . no
C117 C115 C116 H116 -56.2(15) . . . no
H115 C115 C116 H116' -58.9(19) . . . no
H115 C115 C116 H116" 178.1(18) . . . no
H115 C115 C116 H116 59.3(18) . . . no
